data_4509901
loop_
_publ_author_name
'Zhang, Chuanlei'
'Zhang, Mingdao'
'Qin, Ling'
'Zheng, Hegen'

_publ_section_title
;
 Crystal Structures and Spectroscopic Properties of Metal--Organic
 Frameworks Based on Rigid Ligands with Flexible Functional Groups
;
_journal_issue 2
_journal_name_full 'Crystal Growth &amp; Design'
_journal_page_first 491
_journal_paper_doi 10.1021/cg401149h
_journal_volume 14
_journal_year 2014
_chemical_formula_sum 'C34 H29 Co N2 O6.5'
_chemical_formula_weight 628.52
_chemical_name_systematic
; 
 ? 
;
_space_group_IT_number 13
_symmetry_cell_setting monoclinic
_symmetry_space_group_name_Hall '-P 2yc'
_symmetry_space_group_name_H-M 'P 1 2/c 1'
_atom_sites_solution_hydrogens geom
_atom_sites_solution_primary direct
_atom_sites_solution_secondary difmap
_audit_creation_method SHELXL-97
_cell_angle_alpha 90.00
_cell_angle_beta 105.733(2)
_cell_angle_gamma 90.00
_cell_formula_units_Z 4
_cell_length_a 10.2536(5)
_cell_length_b 11.9941(6)
_cell_length_c 25.9444(12)
_cell_measurement_reflns_used 2098
_cell_measurement_temperature 293(2)
_cell_measurement_theta_max 26.370
_cell_measurement_theta_min 0.803
_cell_volume 3071.2(3)
_computing_cell_refinement 'Bruker SMART'
_computing_data_collection 'Bruker SMART'
_computing_data_reduction 'Bruker SAINT'
_computing_molecular_graphics 'Bruker SHELXTL'
_computing_publication_material 'Bruker SHELXTL'
_computing_structure_refinement 'SHELXL-97 (Sheldrick, 1997)'
_computing_structure_solution 'SHELXS-97 (Sheldrick, 1990)'
_diffrn_ambient_temperature 293(2)
_diffrn_measured_fraction_theta_full 1.000
_diffrn_measured_fraction_theta_max 1.000
_diffrn_measurement_device_type 'CCD area detector'
_diffrn_measurement_method 'phi and omega scans'
_diffrn_radiation_monochromator graphite
_diffrn_radiation_source 'fine-focus sealed tube'
_diffrn_radiation_type MoK\a
_diffrn_radiation_wavelength 0.71073
_diffrn_reflns_av_R_equivalents 0.0934
_diffrn_reflns_av_sigmaI/netI 0.1133
_diffrn_reflns_limit_h_max 12
_diffrn_reflns_limit_h_min -12
_diffrn_reflns_limit_k_max 14
_diffrn_reflns_limit_k_min -14
_diffrn_reflns_limit_l_max 31
_diffrn_reflns_limit_l_min -32
_diffrn_reflns_number 18872
_diffrn_reflns_theta_full 26.37
_diffrn_reflns_theta_max 26.37
_diffrn_reflns_theta_min 1.63
_exptl_absorpt_coefficient_mu 0.608
_exptl_absorpt_correction_T_max 0.843
_exptl_absorpt_correction_T_min 0.803
_exptl_absorpt_correction_type multi-scan
_exptl_absorpt_process_details 'SADABS; Bruker, 2000'
_exptl_crystal_colour red
_exptl_crystal_density_diffrn 1.359
_exptl_crystal_density_meas 1.359
_exptl_crystal_density_method 'not measured'
_exptl_crystal_description block
_exptl_crystal_F_000 1304
_exptl_crystal_size_max 0.36
_exptl_crystal_size_mid 0.32
_exptl_crystal_size_min 0.28
_platon_squeeze_details
;
;
_refine_diff_density_max 0.472
_refine_diff_density_min -0.364
_refine_diff_density_rms 0.065
_refine_ls_extinction_method none
_refine_ls_goodness_of_fit_ref 1.002
_refine_ls_hydrogen_treatment mixed
_refine_ls_matrix_type full
_refine_ls_number_parameters 423
_refine_ls_number_reflns 6293
_refine_ls_number_restraints 0
_refine_ls_restrained_S_all 1.002
_refine_ls_R_factor_all 0.0789
_refine_ls_R_factor_gt 0.0454
_refine_ls_shift/su_max 0.001
_refine_ls_shift/su_mean 0.000
_refine_ls_structure_factor_coef Fsqd
_refine_ls_weighting_details 'calc w=1/[\s^2^(Fo^2^)+(0.0125P)^2^+0.0000P] where P=(Fo^2^+2Fc^2^)/3'
_refine_ls_weighting_scheme calc
_refine_ls_wR_factor_gt 0.0992
_refine_ls_wR_factor_ref 0.1048
_reflns_number_gt 3605
_reflns_number_total 6293
_reflns_threshold_expression >2sigma(I)
_cod_data_source_file cg401149h_si_002.cif
_cod_data_source_block 5
_cod_depositor_comments
;
The following automatic conversions were performed:

'_symmetry_cell_setting' value 'Monoclinic' changed to 'monoclinic'
according to
/usr/data/users/saulius/automatic-downloads/current/ACS/lib/dictionaries/cif_core.dic
dictionary named 'cif_core.dic' version 2.4.2 from 2011-04-26.

Automatic conversion script
Id: cif_fix_values 2281 2013-09-26 08:29:07Z andrius 
;
_cod_original_sg_symbol_H-M P2/c
_cod_original_formula_sum 'C34 H29 Co N2 O6.50'
_cod_database_code 4509901

loop_
_symmetry_equiv_pos_as_xyz
'x, y, z'
'-x, y, -z+1/2'
'-x, -y, -z'
'x, -y, z-1/2'

loop_
_atom_site_label
_atom_site_type_symbol
_atom_site_fract_x
_atom_site_fract_y
_atom_site_fract_z
_atom_site_U_iso_or_equiv
_atom_site_adp_type
_atom_site_occupancy
_atom_site_symmetry_multiplicity
_atom_site_calc_flag
_atom_site_refinement_flags
Co1 Co 0.88839(5) 0.44485(4) 0.047271(18) 0.02806(14) Uani 1 1 d .
O5 O 0.1957(3) 0.9910(2) -0.05050(11) 0.0493(7) Uani 1 1 d .
O6 O 0.5830(3) 0.9054(2) 0.14004(11) 0.0551(8) Uani 1 1 d .
O2 O 0.7884(2) 0.4203(2) -0.02993(8) 0.0386(7) Uani 1 1 d .
O1 O 1.0466(2) 0.5471(2) 0.06835(8) 0.0392(6) Uani 1 1 d .
C21 C 0.7990(4) 0.6765(3) 0.08016(16) 0.0460(11) Uani 1 1 d .
H21A H 0.883(3) 0.6763(3) 0.1023(9) 0.055 Uiso 1 1 d R
O3 O 0.7563(3) 0.3645(2) 0.08044(12) 0.0569(8) Uani 1 1 d .
O4 O 0.9267(3) 0.3931(3) 0.15034(13) 0.0978(14) Uani 1 1 d .
N2 N 0.0159(3) 1.3036(2) 0.04625(11) 0.0328(7) Uani 1 1 d .
N1 N 0.7633(3) 0.5916(2) 0.04622(12) 0.0360(8) Uani 1 1 d .
C15 C 0.5480(4) 0.6804(3) 0.01329(15) 0.0414(10) Uani 1 1 d .
H15A H 0.461(3) 0.6779(3) -0.0106(9) 0.050 Uiso 1 1 d R
C16 C 0.7148(4) 0.7659(3) 0.08260(16) 0.0475(11) Uani 1 1 d .
H16A H 0.7510(12) 0.834(2) 0.1120(9) 0.057 Uiso 1 1 d R
C26 C 0.2310(4) 1.2127(3) 0.07788(16) 0.0476(11) Uani 1 1 d .
H26A H 0.323(3) 1.2134(3) 0.1038(9) 0.057 Uiso 1 1 d R
C27 C 0.1958(4) 1.1268(3) 0.04014(14) 0.0354(9) Uani 1 1 d .
C24 C 0.1830(6) 0.9194(4) -0.0962(2) 0.0567(14) Uani 1 1 d .
H24A H 0.176(5) 0.861(4) -0.0863(17) 0.068 Uiso 1 1 d .
H24B H 0.276(4) 0.928(3) -0.1069(13) 0.068 Uiso 1 1 d .
C28 C 0.2924(4) 1.0341(3) 0.04092(15) 0.0362(9) Uani 1 1 d .
C8 C 0.5448(4) 0.3089(3) 0.23172(14) 0.0371(9) Uani 1 1 d .
C9 C 0.6817(4) 0.2841(3) 0.24981(15) 0.0506(12) Uani 1 1 d .
H9A H 0.7170(14) 0.2562(11) 0.2849(13) 0.061 Uiso 1 1 d R
C29 C 0.2917(4) 0.9688(3) -0.00360(15) 0.0376(10) Uani 1 1 d .
C32 C 0.3900(4) 1.0101(3) 0.08853(15) 0.0422(10) Uani 1 1 d .
H32A H 0.3914(4) 1.0549(15) 0.1210(11) 0.051 Uiso 1 1 d R
C1 C 0.8338(4) 0.4278(3) -0.07029(13) 0.0291(8) Uani 1 1 d .
C2 C 0.7385(3) 0.4047(3) -0.12328(13) 0.0312(9) Uani 1 1 d .
C17 C 0.4872(4) 0.8630(3) 0.04789(15) 0.0366(9) Uani 1 1 d .
C18 C 0.5842(4) 0.7700(3) 0.04878(15) 0.0364(9) Uani 1 1 d .
C3 C 0.6089(4) 0.3678(3) -0.12752(14) 0.0422(10) Uani 1 1 d .
H3A H 0.5823(9) 0.3494(7) -0.0946(11) 0.051 Uiso 1 1 d R
C19 C 0.3883(4) 0.8864(3) 0.00066(15) 0.0404(10) Uani 1 1 d .
H19A H 0.3881(4) 0.8472(15) -0.0278(11) 0.049 Uiso 1 1 d R
C33 C 0.4863(4) 0.9278(3) 0.09290(15) 0.0408(10) Uani 1 1 d .
C34 C 0.1394(4) 1.2960(3) 0.07955(15) 0.0450(11) Uani 1 1 d .
H34A H 0.1646(10) 1.349(2) 0.1052(10) 0.054 Uiso 1 1 d R
C10 C 0.7172(4) 0.3377(3) 0.16527(15) 0.0411(10) Uani 1 1 d .
C25 C 0.0561(5) 0.9529(4) -0.13739(16) 0.0768(15) Uani 1 1 d .
H25A H 0.0432 0.9062 -0.1684 0.115 Uiso 1 1 d R
H25B H -0.0201 0.9452 -0.1228 0.115 Uiso 1 1 d R
H25C H 0.0641 1.0292 -0.1473 0.115 Uiso 1 1 d R
C4 C 0.5159(4) 0.3553(3) -0.17656(14) 0.0457(11) Uani 1 1 d .
H4A H 0.423(3) 0.3265(10) -0.17883(16) 0.055 Uiso 1 1 d R
C20 C 0.6393(4) 0.5967(3) 0.01362(14) 0.0429(11) Uani 1 1 d .
H20A H 0.6154(11) 0.545(2) -0.0085(9) 0.051 Uiso 1 1 d R
C30 C -0.0174(4) 1.2221(3) 0.00953(15) 0.0386(10) Uani 1 1 d .
H30A H -0.109(3) 1.2258(3) -0.0163(9) 0.046 Uiso 1 1 d R
C31 C 0.0671(4) 1.1352(3) 0.00512(15) 0.0406(10) Uani 1 1 d .
H31A H 0.0347(11) 1.0755(19) -0.0247(10) 0.049 Uiso 1 1 d R
C5 C 0.6832(4) 0.4148(3) -0.21957(14) 0.0424(11) Uani 1 1 d .
H5A H 0.7102(10) 0.4305(6) -0.2528(11) 0.051 Uiso 1 1 d R
C6 C 0.7758(4) 0.4265(3) -0.17019(14) 0.0399(10) Uani 1 1 d .
H6A H 0.860(3) 0.4477(8) -0.16808(16) 0.048 Uiso 1 1 d R
C7 C 0.5510(4) 0.3815(3) -0.22372(13) 0.0381(10) Uani 1 1 d .
C22 C 0.7025(5) 0.9296(5) 0.23136(17) 0.0922(18) Uani 1 1 d .
H22A H 0.7075 0.9710 0.2635 0.138 Uiso 1 1 d R
H22B H 0.6911 0.8518 0.2377 0.138 Uiso 1 1 d R
H22C H 0.7846 0.9401 0.2209 0.138 Uiso 1 1 d R
C11 C 0.4955(4) 0.3455(3) 0.17966(14) 0.0444(11) Uani 1 1 d .
H11A H 0.407(3) 0.3622(7) 0.1672(5) 0.053 Uiso 1 1 d R
C12 C 0.5807(4) 0.3576(3) 0.14670(15) 0.0476(11) Uani 1 1 d .
H12A H 0.5464(14) 0.3789(9) 0.1125(13) 0.057 Uiso 1 1 d R
C13 C 0.8092(5) 0.3661(4) 0.13032(19) 0.0512(12) Uani 1 1 d .
C23 C 0.5845(6) 0.9690(5) 0.1870(2) 0.0708(16) Uani 1 1 d .
H23A H 0.490(4) 0.960(4) 0.1947(15) 0.085 Uiso 1 1 d .
H23B H 0.584(5) 1.041(4) 0.1776(17) 0.085 Uiso 1 1 d .
C14 C 0.7668(4) 0.2993(3) 0.21689(16) 0.0507(12) Uani 1 1 d .
H14A H 0.859(4) 0.2843(7) 0.2299(5) 0.061 Uiso 1 1 d R
O1W O 1.0000 0.5269(5) 0.2500 0.125(2) Uani 1 2 d S
H1WA H 0.9373 0.5129 0.2218 0.188 Uiso 0.50 1 d PR
H1WB H 0.9791 0.4998 0.2770 0.188 Uiso 0.50 1 d PR

loop_
_atom_site_aniso_label
_atom_site_aniso_U_11
_atom_site_aniso_U_22
_atom_site_aniso_U_33
_atom_site_aniso_U_23
_atom_site_aniso_U_13
_atom_site_aniso_U_12
Co1 0.0260(3) 0.0292(3) 0.0312(3) 0.0009(2) 0.0115(2) 0.0066(2)
O5 0.0585(19) 0.0382(17) 0.0510(18) -0.0040(14) 0.0142(14) 0.0178(15)
O6 0.058(2) 0.054(2) 0.0516(19) 0.0001(15) 0.0120(15) 0.0265(16)
O2 0.0391(16) 0.0523(18) 0.0253(14) 0.0011(12) 0.0104(11) 0.0162(13)
O1 0.0320(16) 0.0400(17) 0.0422(16) -0.0024(12) 0.0040(11) 0.0005(13)
C21 0.035(2) 0.040(3) 0.060(3) -0.005(2) 0.009(2) 0.009(2)
O3 0.074(2) 0.0499(19) 0.065(2) 0.0180(16) 0.0502(17) 0.0177(16)
O4 0.075(3) 0.136(4) 0.107(3) -0.058(2) 0.066(2) -0.045(2)
N2 0.0315(18) 0.0306(19) 0.0378(19) 0.0027(14) 0.0120(14) 0.0100(15)
N1 0.0301(19) 0.0267(18) 0.053(2) 0.0004(15) 0.0147(15) 0.0070(14)
C15 0.028(2) 0.038(2) 0.059(3) 0.000(2) 0.0140(19) 0.0092(18)
C16 0.040(3) 0.039(3) 0.065(3) -0.011(2) 0.017(2) 0.010(2)
C26 0.035(2) 0.042(3) 0.060(3) -0.007(2) 0.002(2) 0.016(2)
C27 0.032(2) 0.031(2) 0.046(2) 0.0036(18) 0.0169(18) 0.0076(18)
C24 0.075(4) 0.043(3) 0.056(3) -0.002(2) 0.024(3) 0.009(3)
C28 0.037(2) 0.026(2) 0.052(3) 0.0027(18) 0.0217(19) 0.0112(18)
C8 0.036(2) 0.045(2) 0.034(2) -0.0004(18) 0.0166(17) -0.001(2)
C9 0.050(3) 0.068(3) 0.040(3) 0.007(2) 0.022(2) 0.006(2)
C29 0.038(2) 0.031(2) 0.047(3) 0.0055(19) 0.0165(19) 0.0090(19)
C32 0.045(3) 0.036(2) 0.050(3) -0.0012(19) 0.019(2) 0.015(2)
C1 0.031(2) 0.022(2) 0.032(2) 0.0007(16) 0.0054(16) 0.0094(17)
C2 0.031(2) 0.036(2) 0.026(2) 0.0023(16) 0.0072(16) 0.0021(18)
C17 0.036(2) 0.027(2) 0.052(3) 0.0076(19) 0.022(2) 0.0097(18)
C18 0.036(2) 0.030(2) 0.052(3) 0.0076(19) 0.0271(19) 0.0086(18)
C3 0.041(2) 0.058(3) 0.028(2) 0.0087(19) 0.0110(18) -0.007(2)
C19 0.048(3) 0.028(2) 0.053(3) -0.0025(19) 0.027(2) 0.007(2)
C33 0.042(2) 0.035(2) 0.050(3) 0.004(2) 0.019(2) 0.012(2)
C34 0.042(3) 0.037(2) 0.051(3) -0.007(2) 0.004(2) 0.012(2)
C10 0.050(3) 0.038(3) 0.043(3) -0.0030(19) 0.027(2) 0.000(2)
C25 0.087(4) 0.081(4) 0.056(3) -0.006(3) 0.007(3) 0.008(3)
C4 0.037(2) 0.065(3) 0.033(2) 0.003(2) 0.0057(18) -0.013(2)
C20 0.036(2) 0.033(2) 0.060(3) -0.008(2) 0.013(2) 0.008(2)
C30 0.031(2) 0.038(3) 0.047(3) -0.0003(19) 0.0097(18) 0.0041(19)
C31 0.042(3) 0.032(2) 0.049(3) -0.0060(19) 0.0144(19) 0.009(2)
C5 0.040(2) 0.061(3) 0.027(2) 0.0023(19) 0.0098(18) 0.001(2)
C6 0.031(2) 0.050(3) 0.038(2) 0.0003(19) 0.0098(17) 0.0013(19)
C7 0.038(2) 0.043(3) 0.031(2) -0.0014(17) 0.0055(17) -0.001(2)
C22 0.092(4) 0.110(5) 0.068(4) -0.007(3) 0.009(3) 0.030(4)
C11 0.036(2) 0.062(3) 0.039(3) 0.000(2) 0.0163(19) 0.004(2)
C12 0.054(3) 0.059(3) 0.035(2) 0.003(2) 0.022(2) 0.007(2)
C13 0.063(3) 0.038(3) 0.069(3) -0.009(2) 0.046(3) 0.000(2)
C23 0.078(4) 0.083(4) 0.051(3) -0.003(3) 0.017(3) 0.029(4)
C14 0.038(3) 0.069(3) 0.050(3) 0.002(2) 0.021(2) 0.009(2)
O1W 0.137(5) 0.134(6) 0.122(5) 0.000 0.066(4) 0.000

loop_
_atom_type_symbol
_atom_type_description
_atom_type_scat_dispersion_real
_atom_type_scat_dispersion_imag
_atom_type_scat_source
C C 0.0033 0.0016 'International Tables Vol C Tables 4.2.6.8 and 6.1.1.4'
H H 0.0000 0.0000 'International Tables Vol C Tables 4.2.6.8 and 6.1.1.4'
Co Co 0.3494 0.9721 'International Tables Vol C Tables 4.2.6.8 and 6.1.1.4'
N N 0.0061 0.0033 'International Tables Vol C Tables 4.2.6.8 and 6.1.1.4'
O O 0.0106 0.0060 'International Tables Vol C Tables 4.2.6.8 and 6.1.1.4'

loop_
_geom_angle_atom_site_label_1
_geom_angle_atom_site_label_2
_geom_angle_atom_site_label_3
_geom_angle
_geom_angle_site_symmetry_1
_geom_angle_site_symmetry_3
O1 Co1 O2 121.48(9) . .
O1 Co1 O3 139.74(11) . .
O2 Co1 O3 97.72(12) . .
O1 Co1 N2 92.08(11) . 1_645
O2 Co1 N2 91.13(10) . 1_645
O3 Co1 N2 96.26(11) . 1_645
O1 Co1 N1 86.47(11) . .
O2 Co1 N1 88.08(10) . .
O3 Co1 N1 86.02(10) . .
N2 Co1 N1 177.66(11) 1_645 .
C29 O5 C24 119.9(3) . .
C33 O6 C23 119.4(3) . .
C1 O2 Co1 128.0(2) . .
C1 O1 Co1 151.3(2) 3_765 .
N1 C21 C16 123.9(4) . .
N1 C21 H21A 117.8 . .
C16 C21 H21A 118.3 . .
C13 O3 Co1 106.1(3) . .
C34 N2 C30 115.2(3) . .
C34 N2 Co1 121.5(3) . 1_465
C30 N2 Co1 123.0(2) . 1_465
C20 N1 C21 115.6(3) . .
C20 N1 Co1 120.4(3) . .
C21 N1 Co1 123.8(3) . .
C20 C15 C18 120.0(4) . .
C20 C15 H15A 120.3 . .
C18 C15 H15A 119.7 . .
C21 C16 C18 120.2(4) . .
C21 C16 H16A 120.2 . .
C18 C16 H16A 119.6 . .
C34 C26 C27 120.4(4) . .
C34 C26 H26A 119.9 . .
C27 C26 H26A 119.7 . .
C31 C27 C26 115.1(3) . .
C31 C27 C28 125.1(4) . .
C26 C27 C28 119.8(3) . .
O5 C24 C25 107.2(4) . .
O5 C24 H24A 105(4) . .
C25 C24 H24A 110(4) . .
O5 C24 H24B 106(2) . .
C25 C24 H24B 117(2) . .
H24A C24 H24B 111(4) . .
C32 C28 C29 117.4(3) . .
C32 C28 C27 118.9(3) . .
C29 C28 C27 123.7(3) . .
C11 C8 C9 117.9(3) . .
C11 C8 C8 119.9(4) . 2_655
C9 C8 C8 121.8(4) . 2_655
C14 C9 C8 120.7(4) . .
C14 C9 H9A 119.9 . .
C8 C9 H9A 119.3 . .
O5 C29 C19 122.5(3) . .
O5 C29 C28 118.0(3) . .
C19 C29 C28 119.5(4) . .
C33 C32 C28 123.2(4) . .
C33 C32 H32A 118.1 . .
C28 C32 H32A 118.8 . .
O1 C1 O2 124.3(3) 3_765 .
O1 C1 C2 118.4(3) 3_765 .
O2 C1 C2 117.3(3) . .
C3 C2 C6 118.5(3) . .
C3 C2 C1 120.9(3) . .
C6 C2 C1 120.4(3) . .
C19 C17 C33 117.0(3) . .
C19 C17 C18 119.2(3) . .
C33 C17 C18 123.8(3) . .
C16 C18 C15 115.3(3) . .
C16 C18 C17 124.1(4) . .
C15 C18 C17 120.5(4) . .
C4 C3 C2 121.4(3) . .
C4 C3 H3A 119.3 . .
C2 C3 H3A 119.3 . .
C17 C19 C29 123.4(4) . .
C17 C19 H19A 118.0 . .
C29 C19 H19A 118.6 . .
O6 C33 C32 122.7(3) . .
O6 C33 C17 117.7(3) . .
C32 C33 C17 119.6(4) . .
N2 C34 C26 124.5(4) . .
N2 C34 H34A 117.4 . .
C26 C34 H34A 118.2 . .
C12 C10 C14 118.2(3) . .
C12 C10 C13 119.5(4) . .
C14 C10 C13 122.1(4) . .
C24 C25 H25A 109.8 . .
C24 C25 H25B 109.6 . .
H25A C25 H25B 109.5 . .
C24 C25 H25C 109.0 . .
H25A C25 H25C 109.5 . .
H25B C25 H25C 109.5 . .
C3 C4 C7 120.3(4) . .
C3 C4 H4A 120.2 . .
C7 C4 H4A 119.5 . .
N1 C20 C15 125.0(4) . .
N1 C20 H20A 117.2 . .
C15 C20 H20A 117.8 . .
N2 C30 C31 124.4(4) . .
N2 C30 H30A 117.2 . .
C31 C30 H30A 118.5 . .
C30 C31 C27 120.5(4) . .
C30 C31 H31A 120.0 . .
C27 C31 H31A 119.5 . .
C6 C5 C7 120.9(3) . .
C6 C5 H5A 120.2 . .
C7 C5 H5A 118.9 . .
C5 C6 C2 120.5(4) . .
C5 C6 H6A 120.0 . .
C2 C6 H6A 119.5 . .
C5 C7 C4 118.2(3) . .
C5 C7 C7 120.3(4) . 2_654
C4 C7 C7 121.4(4) . 2_654
C23 C22 H22A 110.2 . .
C23 C22 H22B 109.0 . .
H22A C22 H22B 109.5 . .
C23 C22 H22C 109.1 . .
H22A C22 H22C 109.5 . .
H22B C22 H22C 109.5 . .
C8 C11 C12 120.8(4) . .
C8 C11 H11A 119.3 . .
C12 C11 H11A 119.9 . .
C10 C12 C11 121.3(4) . .
C10 C12 H12A 119.0 . .
C11 C12 H12A 119.7 . .
O4 C13 O3 122.8(4) . .
O4 C13 C10 120.6(4) . .
O3 C13 C10 116.5(4) . .
O6 C23 C22 107.8(4) . .
O6 C23 H23A 108(2) . .
C22 C23 H23A 115(2) . .
O6 C23 H23B 107(3) . .
C22 C23 H23B 117(3) . .
H23A C23 H23B 102(4) . .
C10 C14 C9 120.9(4) . .
C10 C14 H14A 119.2 . .
C9 C14 H14A 119.9 . .
H1WA O1W H1WB 109.5 . .

loop_
_geom_bond_atom_site_label_1
_geom_bond_atom_site_label_2
_geom_bond_distance
_geom_bond_site_symmetry_2
Co1 O1 1.988(2) .
Co1 O2 2.009(2) .
Co1 O3 2.033(2) .
Co1 N2 2.144(3) 1_645
Co1 N1 2.174(3) .
O5 C29 1.368(4) .
O5 C24 1.441(5) .
O6 C33 1.376(4) .
O6 C23 1.434(5) .
O2 C1 1.259(4) .
O1 C1 1.251(4) 3_765
C21 N1 1.331(4) .
C21 C16 1.389(5) .
C21 H21A 0.8925 .
O3 C13 1.261(5) .
O4 C13 1.219(5) .
N2 C34 1.329(4) .
N2 C30 1.342(4) .
N2 Co1 2.144(3) 1_465
N1 C20 1.324(4) .
C15 C20 1.372(5) .
C15 C18 1.398(5) .
C15 H15A 0.9369 .
C16 C18 1.388(5) .
C16 H16A 1.1121 .
C26 C34 1.380(5) .
C26 C27 1.400(5) .
C26 H26A 0.9993 .
C27 C31 1.388(5) .
C27 C28 1.486(5) .
C24 C25 1.497(6) .
C24 H24A 0.75(4) .
C24 H24B 1.07(4) .
C28 C32 1.393(5) .
C28 C29 1.394(5) .
C8 C11 1.379(5) .
C8 C9 1.386(5) .
C8 C8 1.488(6) 2_655
C9 C14 1.389(5) .
C9 H9A 0.9450 .
C29 C19 1.383(5) .
C32 C33 1.379(5) .
C32 H32A 0.9970 .
C1 O1 1.251(4) 3_765
C1 C2 1.481(4) .
C2 C3 1.376(5) .
C2 C6 1.396(4) .
C17 C19 1.391(5) .
C17 C33 1.405(5) .
C17 C18 1.491(5) .
C3 C4 1.376(4) .
C3 H3A 0.9899 .
C19 H19A 0.8744 .
C34 H34A 0.9079 .
C10 C12 1.372(5) .
C10 C14 1.377(5) .
C10 C13 1.514(5) .
C25 H25A 0.9599 .
C25 H25B 0.9601 .
C25 H25C 0.9600 .
C4 C7 1.402(5) .
C4 H4A 1.0014 .
C20 H20A 0.8358 .
C30 C31 1.380(5) .
C30 H30A 0.9991 .
C31 H31A 1.0401 .
C5 C6 1.380(4) .
C5 C7 1.388(5) .
C5 H5A 0.9922 .
C6 H6A 0.8844 .
C7 C7 1.477(6) 2_654
C22 C23 1.502(6) .
C22 H22A 0.9600 .
C22 H22B 0.9599 .
C22 H22C 0.9599 .
C11 C12 1.386(4) .
C11 H11A 0.8961 .
C12 H12A 0.8984 .
C23 H23A 1.05(4) .
C23 H23B 0.90(4) .
C14 H14A 0.9331 .
O1W H1WA 0.8500 .
O1W H1WB 0.8501 .

loop_
_geom_torsion_atom_site_label_1
_geom_torsion_atom_site_label_2
_geom_torsion_atom_site_label_3
_geom_torsion_atom_site_label_4
_geom_torsion
_geom_torsion_site_symmetry_1
_geom_torsion_site_symmetry_4
O1 Co1 O2 C1 27.8(3) . .
O3 Co1 O2 C1 -161.8(3) . .
N2 Co1 O2 C1 -65.3(3) 1_645 .
N1 Co1 O2 C1 112.5(3) . .
O2 Co1 O1 C1 -68.0(5) . 3_765
O3 Co1 O1 C1 126.8(4) . 3_765
N2 Co1 O1 C1 24.6(5) 1_645 3_765
N1 Co1 O1 C1 -153.6(5) . 3_765
O1 Co1 O3 C13 -16.7(3) . .
O2 Co1 O3 C13 176.0(2) . .
N2 Co1 O3 C13 84.0(3) 1_645 .
N1 Co1 O3 C13 -96.5(3) . .
C16 C21 N1 C20 0.2(6) . .
C16 C21 N1 Co1 -174.3(3) . .
O1 Co1 N1 C20 150.5(3) . .
O2 Co1 N1 C20 28.8(3) . .
O3 Co1 N1 C20 -69.1(3) . .
N2 Co1 N1 C20 99(3) 1_645 .
O1 Co1 N1 C21 -35.3(3) . .
O2 Co1 N1 C21 -157.0(3) . .
O3 Co1 N1 C21 105.1(3) . .
N2 Co1 N1 C21 -87(3) 1_645 .
N1 C21 C16 C18 0.7(6) . .
C34 C26 C27 C31 1.8(6) . .
C34 C26 C27 C28 -176.4(3) . .
C29 O5 C24 C25 170.4(3) . .
C31 C27 C28 C32 -154.2(4) . .
C26 C27 C28 C32 23.8(5) . .
C31 C27 C28 C29 25.9(5) . .
C26 C27 C28 C29 -156.1(4) . .
C11 C8 C9 C14 2.1(6) . .
C8 C8 C9 C14 -171.2(3) 2_655 .
C24 O5 C29 C19 7.1(5) . .
C24 O5 C29 C28 -174.3(3) . .
C32 C28 C29 O5 179.6(3) . .
C27 C28 C29 O5 -0.6(5) . .
C32 C28 C29 C19 -1.7(5) . .
C27 C28 C29 C19 178.1(3) . .
C29 C28 C32 C33 1.7(6) . .
C27 C28 C32 C33 -178.2(3) . .
Co1 O2 C1 O1 0.0(5) . 3_765
Co1 O2 C1 C2 179.7(2) . .
O1 C1 C2 C3 174.5(3) 3_765 .
O2 C1 C2 C3 -5.2(5) . .
O1 C1 C2 C6 -9.3(5) 3_765 .
O2 C1 C2 C6 171.0(3) . .
C21 C16 C18 C15 -0.7(5) . .
C21 C16 C18 C17 -179.1(3) . .
C20 C15 C18 C16 -0.1(5) . .
C20 C15 C18 C17 178.4(3) . .
C19 C17 C18 C16 152.0(4) . .
C33 C17 C18 C16 -30.1(5) . .
C19 C17 C18 C15 -26.3(5) . .
C33 C17 C18 C15 151.6(4) . .
C6 C2 C3 C4 -1.9(6) . .
C1 C2 C3 C4 174.3(3) . .
C33 C17 C19 C29 0.0(6) . .
C18 C17 C19 C29 178.1(3) . .
O5 C29 C19 C17 179.6(3) . .
C28 C29 C19 C17 0.9(6) . .
C23 O6 C33 C32 0.4(6) . .
C23 O6 C33 C17 -179.4(4) . .
C28 C32 C33 O6 179.5(3) . .
C28 C32 C33 C17 -0.7(6) . .
C19 C17 C33 O6 179.7(3) . .
C18 C17 C33 O6 1.7(5) . .
C19 C17 C33 C32 -0.2(5) . .
C18 C17 C33 C32 -178.1(3) . .
C30 N2 C34 C26 0.5(6) . .
Co1 N2 C34 C26 -174.0(3) 1_465 .
C27 C26 C34 N2 -1.5(6) . .
C2 C3 C4 C7 -0.7(6) . .
C21 N1 C20 C15 -1.0(6) . .
Co1 N1 C20 C15 173.7(3) . .
C18 C15 C20 N1 1.0(6) . .
C34 N2 C30 C31 0.0(5) . .
Co1 N2 C30 C31 174.4(3) 1_465 .
N2 C30 C31 C27 0.5(6) . .
C26 C27 C31 C30 -1.4(5) . .
C28 C27 C31 C30 176.7(3) . .
C7 C5 C6 C2 0.2(6) . .
C3 C2 C6 C5 2.2(5) . .
C1 C2 C6 C5 -174.0(3) . .
C6 C5 C7 C4 -2.8(6) . .
C6 C5 C7 C7 173.1(3) . 2_654
C3 C4 C7 C5 3.1(6) . .
C3 C4 C7 C7 -172.8(3) . 2_654
C9 C8 C11 C12 -0.4(6) . .
C8 C8 C11 C12 173.0(3) 2_655 .
C14 C10 C12 C11 3.5(6) . .
C13 C10 C12 C11 -172.1(4) . .
C8 C11 C12 C10 -2.4(6) . .
Co1 O3 C13 O4 -12.0(5) . .
Co1 O3 C13 C10 165.2(3) . .
C12 C10 C13 O4 150.0(5) . .
C14 C10 C13 O4 -25.4(6) . .
C12 C10 C13 O3 -27.3(6) . .
C14 C10 C13 O3 157.3(4) . .
C33 O6 C23 C22 -178.0(4) . .
C12 C10 C14 C9 -1.8(6) . .
C13 C10 C14 C9 173.7(4) . .
C8 C9 C14 C10 -1.0(7) . .

loop_
_platon_squeeze_void_nr
_platon_squeeze_void_average_x
_platon_squeeze_void_average_y
_platon_squeeze_void_average_z
_platon_squeeze_void_volume
_platon_squeeze_void_count_electrons
_platon_squeeze_void_content
1 0.000 0.199 0.750 125 13 ' '
2 0.000 0.801 0.250 125 13 ' '
